data_4501976
loop_
_publ_author_name
'Thu\'ery, Pierre'
'Masci, Bernardo'

_publ_section_title
;
 Two- and Three-Dimensional Assemblies Formed by Alkali Metal
 (Li+&#x2212;Cs+) and Ba2+Ions with
 Bicyclo[2.2.2]oct-7-ene-2,3,5,6-tetracarboxylic Acid
;
_journal_issue 9
_journal_name_full 'Crystal Growth &amp; Design'
_journal_page_first 4109
_journal_paper_doi 10.1021/cg100785r
_journal_volume 10
_journal_year 2010
_chemical_formula_sum 'C12 H19 Ba2 O13.5'
_chemical_formula_weight 653.95
_space_group_IT_number 14
_symmetry_cell_setting monoclinic
_symmetry_space_group_name_Hall '-P 2yn'
_symmetry_space_group_name_H-M 'P 1 21/n 1'
_atom_sites_solution_hydrogens geom
_atom_sites_solution_primary direct
_atom_sites_solution_secondary difmap
_audit_creation_method SHELXL-97
_cell_angle_alpha 90.00
_cell_angle_beta 115.168(2)
_cell_angle_gamma 90.00
_cell_formula_units_Z 4
_cell_length_a 11.1150(4)
_cell_length_b 14.8634(5)
_cell_length_c 11.6445(3)
_cell_measurement_reflns_used 55076
_cell_measurement_temperature 150(2)
_cell_measurement_theta_max 25.68
_cell_measurement_theta_min 2.53
_cell_volume 1741.12(10)
_computing_cell_refinement 'HKL2000 (Otwinowski & Minor, 1997)'
_computing_data_collection 'COLLECT (Nonius, 1998)'
_computing_data_reduction 'HKL2000 (Otwinowski & Minor, 1997)'
_computing_molecular_graphics 'SHELXTL (Sheldrick, 2008)'
_computing_publication_material 'SHELXTL (Sheldrick, 2008); PLATON (Spek, 2003)'
_computing_structure_refinement 'SHELXL-97 (Sheldrick, 2008)'
_computing_structure_solution 'SHELXS-97 (Sheldrick, 2008)'
_diffrn_ambient_temperature 150(2)
_diffrn_measured_fraction_theta_full 0.997
_diffrn_measured_fraction_theta_max 0.997
_diffrn_measurement_device_type 'Nonius Kappa-CCD area-detector diffractometer'
_diffrn_measurement_method 'two \f and four \w scans with 2\% steps (420 frames)'
_diffrn_radiation_monochromator graphite
_diffrn_radiation_source 'fine-focus sealed tube'
_diffrn_radiation_type MoK\a
_diffrn_radiation_wavelength 0.71073
_diffrn_reflns_av_R_equivalents 0.0238
_diffrn_reflns_av_sigmaI/netI 0.0279
_diffrn_reflns_limit_h_max 13
_diffrn_reflns_limit_h_min -13
_diffrn_reflns_limit_k_max 18
_diffrn_reflns_limit_k_min -18
_diffrn_reflns_limit_l_max 14
_diffrn_reflns_limit_l_min -14
_diffrn_reflns_number 55076
_diffrn_reflns_theta_full 25.68
_diffrn_reflns_theta_max 25.68
_diffrn_reflns_theta_min 2.53
_diffrn_standards_decay_% 0
_diffrn_standards_interval_time 0
_diffrn_standards_number 0
_exptl_absorpt_coefficient_mu 4.569
_exptl_absorpt_correction_T_max 0.578
_exptl_absorpt_correction_T_min 0.446
_exptl_absorpt_correction_type multi-scan
_exptl_absorpt_process_details 'SCALEPACK (Otwinowski & Minor, 1997)'
_exptl_crystal_colour colourless
_exptl_crystal_density_diffrn 2.495
_exptl_crystal_density_method 'not measured'
_exptl_crystal_description parallelepiped
_exptl_crystal_F_000 1244
_exptl_crystal_size_max 0.23
_exptl_crystal_size_mid 0.17
_exptl_crystal_size_min 0.12
_refine_diff_density_max 0.722
_refine_diff_density_min -1.089
_refine_diff_density_rms 0.177
_refine_ls_extinction_method none
_refine_ls_goodness_of_fit_ref 1.045
_refine_ls_hydrogen_treatment constr
_refine_ls_matrix_type full
_refine_ls_number_parameters 253
_refine_ls_number_reflns 3305
_refine_ls_number_restraints 0
_refine_ls_restrained_S_all 1.045
_refine_ls_R_factor_all 0.0265
_refine_ls_R_factor_gt 0.0229
_refine_ls_shift/su_max 0.001
_refine_ls_shift/su_mean 0.000
_refine_ls_structure_factor_coef Fsqd
_refine_ls_weighting_details 'calc w=1/[\s^2^(Fo^2^)+(0.0360P)^2^+1.3821P] where P=(Fo^2^+2Fc^2^)/3'
_refine_ls_weighting_scheme calc
_refine_ls_wR_factor_gt 0.0574
_refine_ls_wR_factor_ref 0.0584
_reflns_number_gt 3086
_reflns_number_total 3305
_reflns_threshold_expression >2sigma(I)
_cod_data_source_file cg100785r_si_002.cif
_cod_data_source_block 8
_cod_original_sg_symbol_H-M 'P 21/n'
_cod_original_formula_sum 'C12 H19 Ba2 O13.50'
_cod_database_code 4501976

loop_
_symmetry_equiv_pos_as_xyz
'x, y, z'
'-x+1/2, y+1/2, -z+1/2'
'-x, -y, -z'
'x-1/2, -y-1/2, z-1/2'

loop_
_atom_site_label
_atom_site_type_symbol
_atom_site_fract_x
_atom_site_fract_y
_atom_site_fract_z
_atom_site_U_iso_or_equiv
_atom_site_adp_type
_atom_site_occupancy
_atom_site_symmetry_multiplicity
_atom_site_calc_flag
_atom_site_refinement_flags
Ba1 Ba 0.647356(17) 0.421771(11) 0.930561(16) 0.01853(7) Uani 1 1 d .
Ba2 Ba 0.472098(18) 0.146299(12) 0.797104(17) 0.01974(7) Uani 1 1 d .
O1 O 0.6248(2) 0.27759(14) 0.7555(2) 0.0227(5) Uani 1 1 d .
O2 O 0.7294(2) 0.39947(15) 0.7370(2) 0.0268(5) Uani 1 1 d .
O3 O 0.3583(2) 0.20323(15) 0.5481(2) 0.0248(5) Uani 1 1 d .
O4 O 0.3847(2) 0.35021(15) 0.5279(2) 0.0291(5) Uani 1 1 d .
O5 O 0.6239(2) -0.01013(14) 0.3816(2) 0.0228(5) Uani 1 1 d .
O6 O 0.6536(3) 0.05261(16) 0.2238(2) 0.0300(5) Uani 1 1 d .
O7 O 0.9097(2) 0.08252(14) 0.4959(2) 0.0268(5) Uani 1 1 d .
O8 O 0.9307(2) 0.19290(14) 0.3790(2) 0.0239(5) Uani 1 1 d .
O9 O 0.6868(2) 0.34932(15) 1.1752(2) 0.0269(5) Uani 1 1 d .
H9A H 0.6633 0.2933 1.1501 0.032 Uiso 1 1 d R
H9B H 0.6247 0.3785 1.1942 0.032 Uiso 1 1 d R
O10 O 0.4155(3) 0.4925(2) 0.7278(3) 0.0528(8) Uani 1 1 d .
H10A H 0.3336 0.4684 0.7016 0.063 Uiso 1 1 d R
H10B H 0.4248 0.4951 0.6546 0.063 Uiso 1 1 d R
O11 O 0.6897(2) 0.02916(15) 0.8790(2) 0.0275(5) Uani 1 1 d .
H11A H 0.7193 -0.0213 0.8437 0.033 Uiso 1 1 d R
H11B H 0.7667 0.0653 0.9169 0.033 Uiso 1 1 d R
O12 O 0.6516(2) 0.18307(16) 1.0627(2) 0.0287(5) Uani 1 1 d .
H12A H 0.7343 0.1781 1.0711 0.034 Uiso 1 1 d R
H12B H 0.6466 0.1504 1.1195 0.034 Uiso 1 1 d R
O13 O 0.4002(3) 0.09035(18) 0.9877(3) 0.0417(7) Uani 1 1 d .
H13A H 0.4684 0.0741 1.0483 0.050 Uiso 1 1 d R
H13B H 0.3391 0.0531 0.9674 0.050 Uiso 1 1 d R
O14 O 0.4932(10) 0.5148(6) 0.5611(8) 0.063(2) Uani 0.50 1 d P
C1 C 0.6590(3) 0.2947(2) 0.5646(3) 0.0186(6) Uani 1 1 d .
H1 H 0.6717 0.3476 0.5206 0.022 Uiso 1 1 calc R
C2 C 0.5227(3) 0.2511(2) 0.4773(3) 0.0188(6) Uani 1 1 d .
H2 H 0.4935 0.2812 0.3949 0.023 Uiso 1 1 calc R
C3 C 0.5414(3) 0.15070(19) 0.4529(3) 0.0190(6) Uani 1 1 d .
H3 H 0.4555 0.1203 0.4099 0.023 Uiso 1 1 calc R
C4 C 0.6181(3) 0.15190(19) 0.3685(3) 0.0179(6) Uani 1 1 d .
H4 H 0.5646 0.1871 0.2927 0.021 Uiso 1 1 calc R
C5 C 0.7521(3) 0.20428(19) 0.4406(3) 0.0179(6) Uani 1 1 d .
H5 H 0.7434 0.2622 0.3976 0.022 Uiso 1 1 calc R
C6 C 0.7696(3) 0.2246(2) 0.5786(3) 0.0190(6) Uani 1 1 d .
H6 H 0.8581 0.2493 0.6300 0.023 Uiso 1 1 calc R
C7 C 0.6712(3) 0.3254(2) 0.6949(3) 0.0200(6) Uani 1 1 d .
C8 C 0.4148(3) 0.2686(2) 0.5215(3) 0.0219(7) Uani 1 1 d .
C9 C 0.6341(3) 0.0582(2) 0.3233(3) 0.0205(6) Uani 1 1 d .
C10 C 0.8723(3) 0.15628(19) 0.4381(3) 0.0186(6) Uani 1 1 d .
C11 C 0.7458(3) 0.14115(19) 0.6391(3) 0.0199(6) Uani 1 1 d .
H11 H 0.8090 0.1175 0.7146 0.024 Uiso 1 1 calc R
C12 C 0.6274(3) 0.1043(2) 0.5758(3) 0.0198(6) Uani 1 1 d .
H12 H 0.5994 0.0538 0.6049 0.024 Uiso 1 1 calc R

loop_
_atom_site_aniso_label
_atom_site_aniso_U_11
_atom_site_aniso_U_22
_atom_site_aniso_U_33
_atom_site_aniso_U_23
_atom_site_aniso_U_13
_atom_site_aniso_U_12
Ba1 0.02030(11) 0.01756(12) 0.01883(11) -0.00165(6) 0.00938(8) 0.00032(6)
Ba2 0.02201(12) 0.01887(12) 0.01890(11) -0.00194(7) 0.00924(9) 0.00040(7)
O1 0.0267(12) 0.0228(11) 0.0219(11) -0.0016(9) 0.0136(9) -0.0035(9)
O2 0.0341(13) 0.0243(12) 0.0262(12) -0.0079(10) 0.0167(10) -0.0091(10)
O3 0.0230(12) 0.0284(12) 0.0243(11) 0.0027(9) 0.0113(9) -0.0019(9)
O4 0.0311(13) 0.0268(13) 0.0330(13) 0.0016(10) 0.0172(11) 0.0083(10)
O5 0.0247(11) 0.0163(10) 0.0266(12) -0.0012(9) 0.0102(9) -0.0019(9)
O6 0.0473(15) 0.0243(12) 0.0221(12) -0.0016(10) 0.0182(11) 0.0038(11)
O7 0.0269(12) 0.0200(12) 0.0393(14) 0.0091(10) 0.0197(11) 0.0041(9)
O8 0.0264(12) 0.0220(11) 0.0301(12) 0.0023(9) 0.0186(10) 0.0005(9)
O9 0.0268(12) 0.0259(12) 0.0291(13) 0.0026(9) 0.0131(10) 0.0011(9)
O10 0.0345(15) 0.068(2) 0.0512(17) 0.0284(16) 0.0138(13) 0.0017(14)
O11 0.0313(13) 0.0257(12) 0.0292(12) 0.0025(10) 0.0165(10) 0.0032(10)
O12 0.0265(12) 0.0315(13) 0.0303(12) 0.0020(10) 0.0142(10) -0.0024(10)
O13 0.0439(16) 0.0352(14) 0.0544(17) 0.0125(13) 0.0291(14) 0.0022(12)
O14 0.083(6) 0.051(5) 0.068(5) 0.000(4) 0.045(5) 0.000(4)
C1 0.0201(15) 0.0173(14) 0.0198(15) 0.0003(12) 0.0100(12) 0.0000(12)
C2 0.0183(15) 0.0189(15) 0.0205(15) 0.0009(12) 0.0094(12) 0.0015(12)
C3 0.0194(15) 0.0169(15) 0.0194(15) -0.0019(11) 0.0071(13) -0.0014(11)
C4 0.0200(15) 0.0169(14) 0.0161(14) 0.0018(11) 0.0069(12) 0.0000(11)
C5 0.0213(15) 0.0157(14) 0.0192(15) 0.0026(11) 0.0108(12) -0.0009(12)
C6 0.0173(14) 0.0209(15) 0.0189(15) -0.0023(12) 0.0079(12) -0.0027(12)
C7 0.0179(15) 0.0206(15) 0.0228(15) -0.0028(13) 0.0101(13) -0.0011(12)
C8 0.0216(16) 0.0253(17) 0.0185(15) 0.0004(12) 0.0083(13) 0.0031(13)
C9 0.0187(15) 0.0234(15) 0.0177(15) -0.0033(12) 0.0059(12) -0.0013(12)
C10 0.0198(15) 0.0187(14) 0.0194(15) -0.0028(12) 0.0102(13) -0.0025(12)
C11 0.0241(16) 0.0189(15) 0.0190(15) 0.0017(11) 0.0114(13) 0.0029(12)
C12 0.0270(16) 0.0159(14) 0.0205(15) 0.0015(12) 0.0141(13) 0.0007(12)

loop_
_atom_type_symbol
_atom_type_description
_atom_type_scat_dispersion_real
_atom_type_scat_dispersion_imag
_atom_type_scat_source
C C 0.0033 0.0016 'International Tables Vol C Tables 4.2.6.8 and 6.1.1.4'
H H 0.0000 0.0000 'International Tables Vol C Tables 4.2.6.8 and 6.1.1.4'
O O 0.0106 0.0060 'International Tables Vol C Tables 4.2.6.8 and 6.1.1.4'
Ba Ba -0.3244 2.2819 'International Tables Vol C Tables 4.2.6.8 and 6.1.1.4'

loop_
_geom_angle_atom_site_label_1
_geom_angle_atom_site_label_2
_geom_angle_atom_site_label_3
_geom_angle
_geom_angle_site_symmetry_1
_geom_angle_site_symmetry_3
O7 Ba1 O5 71.60(7) 2_656 2_656
O7 Ba1 O2 124.24(7) 2_656 .
O5 Ba1 O2 100.21(7) 2_656 .
O7 Ba1 O8 108.05(7) 2_656 4_566
O5 Ba1 O8 144.68(6) 2_656 4_566
O2 Ba1 O8 107.57(6) . 4_566
O7 Ba1 O3 132.94(7) 2_656 4_666
O5 Ba1 O3 64.10(6) 2_656 4_666
O2 Ba1 O3 79.94(7) . 4_666
O8 Ba1 O3 99.40(6) 4_566 4_666
O7 Ba1 O10 71.67(9) 2_656 .
O5 Ba1 O10 136.67(8) 2_656 .
O2 Ba1 O10 82.27(8) . .
O8 Ba1 O10 69.83(7) 4_566 .
O3 Ba1 O10 155.23(8) 4_666 .
O7 Ba1 O1 156.35(7) 2_656 .
O5 Ba1 O1 127.39(6) 2_656 .
O2 Ba1 O1 45.77(6) . .
O8 Ba1 O1 65.76(6) 4_566 .
O3 Ba1 O1 70.24(6) 4_666 .
O10 Ba1 O1 85.00(8) . .
O7 Ba1 O9 88.56(7) 2_656 .
O5 Ba1 O9 69.68(6) 2_656 .
O2 Ba1 O9 141.78(7) . .
O8 Ba1 O9 75.00(7) 4_566 .
O3 Ba1 O9 62.32(7) 4_666 .
O10 Ba1 O9 130.97(8) . .
O1 Ba1 O9 110.41(6) . .
O7 Ba1 O7 66.06(7) 2_656 4_566
O5 Ba1 O7 114.62(6) 2_656 4_566
O2 Ba1 O7 144.74(7) . 4_566
O8 Ba1 O7 44.11(6) 4_566 4_566
O3 Ba1 O7 119.42(6) 4_666 4_566
O10 Ba1 O7 68.93(8) . 4_566
O1 Ba1 O7 109.64(6) . 4_566
O9 Ba1 O7 62.05(7) . 4_566
O8 Ba2 O3 91.67(7) 4_566 .
O8 Ba2 O1 69.17(6) 4_566 .
O3 Ba2 O1 68.90(6) . .
O8 Ba2 O5 147.96(7) 4_566 3_656
O3 Ba2 O5 64.94(6) . 3_656
O1 Ba2 O5 116.97(6) . 3_656
O8 Ba2 O13 80.33(7) 4_566 .
O3 Ba2 O13 140.39(8) . .
O1 Ba2 O13 139.16(7) . .
O5 Ba2 O13 103.36(8) 3_656 .
O8 Ba2 O11 133.38(7) 4_566 .
O3 Ba2 O11 119.53(6) . .
O1 Ba2 O11 89.58(7) . .
O5 Ba2 O11 78.61(7) 3_656 .
O13 Ba2 O11 92.40(7) . .
O8 Ba2 O9 80.51(7) 4_566 4_565
O3 Ba2 O9 63.70(7) . 4_565
O1 Ba2 O9 121.97(7) . 4_565
O5 Ba2 O9 69.74(6) 3_656 4_565
O13 Ba2 O9 76.71(8) . 4_565
O11 Ba2 O9 142.69(7) . 4_565
O8 Ba2 O12 66.54(7) 4_566 .
O3 Ba2 O12 148.66(7) . .
O1 Ba2 O12 81.95(6) . .
O5 Ba2 O12 143.17(6) 3_656 .
O13 Ba2 O12 60.82(8) . .
O11 Ba2 O12 69.79(7) . .
O9 Ba2 O12 129.06(6) 4_565 .
O8 Ba2 O6 134.96(6) 4_566 3_656
O3 Ba2 O6 102.19(6) . 3_656
O1 Ba2 O6 155.62(6) . 3_656
O5 Ba2 O6 42.26(6) 3_656 3_656
O13 Ba2 O6 61.72(7) . 3_656
O11 Ba2 O6 74.93(7) . 3_656
O9 Ba2 O6 68.46(6) 4_565 3_656
O12 Ba2 O6 109.15(6) . 3_656
C7 O1 Ba2 158.13(19) . .
C7 O1 Ba1 92.51(17) . .
Ba2 O1 Ba1 105.97(7) . .
C7 O2 Ba1 97.38(18) . .
C8 O3 Ba2 116.07(19) . .
C8 O3 Ba1 141.0(2) . 4_565
Ba2 O3 Ba1 102.78(7) . 4_565
C9 O5 Ba1 117.62(18) . 2_646
C9 O5 Ba2 106.21(18) . 3_656
Ba1 O5 Ba2 105.03(7) 2_646 3_656
C9 O6 Ba2 83.83(18) . 3_656
C10 O7 Ba1 150.4(2) . 2_646
C10 O7 Ba1 90.49(18) . 4_665
Ba1 O7 Ba1 113.95(7) 2_646 4_665
C10 O8 Ba2 142.08(19) . 4_665
C10 O8 Ba1 102.53(18) . 4_665
Ba2 O8 Ba1 110.86(7) 4_665 4_665
Ba2 O9 Ba1 98.68(7) 4_666 .
Ba2 O9 H9A 107.0 4_666 .
Ba1 O9 H9A 97.2 . .
Ba2 O9 H9B 130.9 4_666 .
Ba1 O9 H9B 104.3 . .
H9A O9 H9B 112.3 . .
Ba1 O10 H10A 124.0 . .
Ba1 O10 H10B 111.8 . .
H10A O10 H10B 101.7 . .
Ba2 O11 H11A 137.0 . .
Ba2 O11 H11B 106.6 . .
H11A O11 H11B 103.5 . .
Ba2 O12 H12A 108.0 . .
Ba2 O12 H12B 118.6 . .
H12A O12 H12B 106.1 . .
Ba2 O13 H13A 107.4 . .
Ba2 O13 H13B 116.7 . .
H13A O13 H13B 113.1 . .
C7 C1 C2 114.9(2) . .
C7 C1 C6 111.1(2) . .
C2 C1 C6 107.0(2) . .
C7 C1 H1 107.9 . .
C2 C1 H1 107.9 . .
C6 C1 H1 107.9 . .
C8 C2 C3 114.5(3) . .
C8 C2 C1 113.4(2) . .
C3 C2 C1 110.5(2) . .
C8 C2 H2 105.9 . .
C3 C2 H2 105.9 . .
C1 C2 H2 105.9 . .
C12 C3 C2 110.3(2) . .
C12 C3 C4 108.0(2) . .
C2 C3 C4 104.9(2) . .
C12 C3 H3 111.1 . .
C2 C3 H3 111.1 . .
C4 C3 H3 111.1 . .
C9 C4 C3 112.6(2) . .
C9 C4 C5 114.4(2) . .
C3 C4 C5 108.6(2) . .
C9 C4 H4 106.9 . .
C3 C4 H4 106.9 . .
C5 C4 H4 106.9 . .
C10 C5 C6 112.5(2) . .
C10 C5 C4 113.4(2) . .
C6 C5 C4 108.7(2) . .
C10 C5 H5 107.3 . .
C6 C5 H5 107.3 . .
C4 C5 H5 107.3 . .
C11 C6 C5 110.7(2) . .
C11 C6 C1 108.2(2) . .
C5 C6 C1 105.8(2) . .
C11 C6 H6 110.7 . .
C5 C6 H6 110.7 . .
C1 C6 H6 110.7 . .
O1 C7 O2 122.5(3) . .
O1 C7 C1 120.2(3) . .
O2 C7 C1 117.3(3) . .
O3 C8 O4 123.4(3) . .
O3 C8 C2 119.9(3) . .
O4 C8 C2 116.7(3) . .
O5 C9 O6 122.1(3) . .
O5 C9 C4 120.1(3) . .
O6 C9 C4 117.7(3) . .
O8 C10 O7 122.8(3) . .
O8 C10 C5 118.0(3) . .
O7 C10 C5 119.2(3) . .
C12 C11 C6 114.3(3) . .
C12 C11 H11 122.8 . .
C6 C11 H11 122.8 . .
C11 C12 C3 114.7(3) . .
C11 C12 H12 122.6 . .
C3 C12 H12 122.6 . .

loop_
_geom_bond_atom_site_label_1
_geom_bond_atom_site_label_2
_geom_bond_distance
_geom_bond_site_symmetry_2
Ba1 O7 2.703(2) 2_656
Ba1 O5 2.746(2) 2_656
Ba1 O2 2.787(2) .
Ba1 O8 2.799(2) 4_566
Ba1 O3 2.845(2) 4_666
Ba1 O10 2.854(3) .
Ba1 O1 2.894(2) .
Ba1 O9 2.899(2) .
Ba1 O7 3.045(2) 4_566
Ba2 O8 2.685(2) 4_566
Ba2 O3 2.758(2) .
Ba2 O1 2.761(2) .
Ba2 O5 2.771(2) 3_656
Ba2 O13 2.786(3) .
Ba2 O11 2.798(2) .
Ba2 O9 2.872(2) 4_565
Ba2 O12 2.932(2) .
Ba2 O6 3.234(2) 3_656
O1 C7 1.257(4) .
O2 C7 1.265(4) .
O3 C8 1.265(4) .
O3 Ba1 2.845(2) 4_565
O4 C8 1.268(4) .
O5 C9 1.253(4) .
O5 Ba1 2.746(2) 2_646
O5 Ba2 2.771(2) 3_656
O6 C9 1.269(4) .
O6 Ba2 3.234(2) 3_656
O7 C10 1.261(4) .
O7 Ba1 2.703(2) 2_646
O7 Ba1 3.045(2) 4_665
O8 C10 1.253(4) .
O8 Ba2 2.685(2) 4_665
O8 Ba1 2.799(2) 4_665
O9 Ba2 2.872(2) 4_666
O9 H9A 0.8836 .
O9 H9B 0.9183 .
O10 H10A 0.9022 .
O10 H10B 0.9014 .
O11 H11A 0.9771 .
O11 H11B 0.9456 .
O12 H12A 0.8847 .
O12 H12B 0.8410 .
O13 H13A 0.8222 .
O13 H13B 0.8293 .
O14 O14 1.557(16) 3_666
C1 C7 1.533(4) .
C1 C2 1.562(4) .
C1 C6 1.566(4) .
C1 H1 0.9800 .
C2 C8 1.516(4) .
C2 C3 1.550(4) .
C2 H2 0.9800 .
C3 C12 1.508(4) .
C3 C4 1.551(4) .
C3 H3 0.9800 .
C4 C9 1.526(4) .
C4 C5 1.570(4) .
C4 H4 0.9800 .
C5 C10 1.526(4) .
C5 C6 1.564(4) .
C5 H5 0.9800 .
C6 C11 1.504(4) .
C6 H6 0.9800 .
C11 C12 1.323(4) .
C11 H11 0.9300 .
C12 H12 0.9300 .

loop_
_geom_hbond_atom_site_label_D
_geom_hbond_atom_site_label_H
_geom_hbond_atom_site_label_A
_geom_hbond_distance_DH
_geom_hbond_distance_HA
_geom_hbond_distance_DA
_geom_hbond_angle_DHA
_geom_hbond_site_symmetry_A
O9 H9A O12 0.88 1.90 2.746(3) 158.5 .
O9 H9B O10 0.92 2.25 3.031(4) 143.2 3_667
O10 H10A O6 0.90 2.15 2.969(4) 151.1 4_566
O10 H10B O14 0.90 1.60 2.459(9) 158.6 .
O11 H11A O2 0.98 1.75 2.717(3) 171.6 2_646
O11 H11B O4 0.95 1.88 2.779(3) 158.4 4_666
O12 H12A O4 0.88 1.99 2.831(3) 159.5 4_666
O12 H12B O6 0.84 1.87 2.691(3) 163.5 1_556
O13 H13A O6 0.82 2.22 3.036(4) 170.7 1_556
O13 H13B O11 0.83 2.30 2.808(3) 120.1 3_657
